data_4113649
loop_
_publ_author_name
'Cosmina Dutan'
'Sylvie Choua'
'Th\'eo Berclaz'
'Michel Geoffroy'
'Nicolas M\'ezailles'
'Audrey Moores'
'Louis Ricard'
'Pascal Le Floch'

_publ_contact_author 'Louis Ricard'
_publ_contact_author_address
;
                    Labo DCPH,
                    Ecole Polytechnique
                    Route de Saclay
                    91128 Palaiseau
                    France
;
_publ_contact_author_email louis.ricard@polytechnique.fr
_publ_contact_author_fax 01-69-33-39-90
_publ_contact_author_phone 01-69-33-45-72
_publ_section_title
;
 Electron Transfer between Two Silyl-Substituted Phenylene Rings:
 EPR/ENDOR Spectra, DFT Calculations, and Crystal Structure of the
 One-Electron Reduction Compound of a Di(m-silylphenylenedisiloxane)
;
_journal_name_full 'Journal of the American Chemical Society'
_journal_page_first 4487
_journal_page_last 4494
_journal_paper_doi 10.1021/ja0209060
_journal_volume 125
_journal_year 2003
_chemical_formula_sum 'C40 H72 K O10 Si4'
_chemical_formula_weight 864.44
_chemical_name_systematic
;
 ?
;
_space_group_IT_number 2
_symmetry_cell_setting triclinic
_symmetry_space_group_name_Hall '-P 1'
_symmetry_space_group_name_H-M 'P -1'
_atom_sites_solution_hydrogens geom
_atom_sites_solution_primary direct
_atom_sites_solution_secondary difmap
_audit_creation_method SHELXL-97
_cell_angle_alpha 72.950(5)
_cell_angle_beta 87.140(5)
_cell_angle_gamma 81.820(5)
_cell_formula_units_Z 1
_cell_length_a 10.268(5)
_cell_length_b 10.604(5)
_cell_length_c 11.829(5)
_cell_measurement_reflns_used 251
_cell_measurement_temperature 150.0(10)
_cell_measurement_theta_max 20.0
_cell_measurement_theta_min 3.0
_cell_volume 1218.8(10)
_computing_structure_refinement 'SHELXL-97 (Sheldrick, 1997)'
_computing_structure_solution 'SHELXS-97 (Sheldrick, 1990)'
_diffrn_ambient_temperature 150.0(10)
_diffrn_measured_fraction_theta_full 0.993
_diffrn_measured_fraction_theta_max 0.993
_diffrn_measurement_device_type KappaCCD
_diffrn_measurement_method 'phi and omega scans'
_diffrn_radiation_monochromator graphite
_diffrn_radiation_source 'fine-focus sealed tube'
_diffrn_radiation_type MoK\a
_diffrn_radiation_wavelength 0.71069
_diffrn_reflns_av_R_equivalents 0.0286
_diffrn_reflns_av_sigmaI/netI 0.0540
_diffrn_reflns_limit_h_max 11
_diffrn_reflns_limit_h_min -11
_diffrn_reflns_limit_k_max 12
_diffrn_reflns_limit_k_min -12
_diffrn_reflns_limit_l_max 13
_diffrn_reflns_limit_l_min -13
_diffrn_reflns_number 6308
_diffrn_reflns_theta_full 24.41
_diffrn_reflns_theta_max 24.41
_diffrn_reflns_theta_min 3.04
_exptl_absorpt_coefficient_mu 0.256
_exptl_absorpt_correction_T_max 0.9699
_exptl_absorpt_correction_T_min 0.9411
_exptl_crystal_colour 'dark brown'
_exptl_crystal_density_diffrn 1.178
_exptl_crystal_description 'plate '
_exptl_crystal_F_000 467
_exptl_crystal_size_max 0.24
_exptl_crystal_size_mid 0.16
_exptl_crystal_size_min 0.12
_refine_diff_density_max 0.298
_refine_diff_density_min -0.313
_refine_diff_density_rms 0.053
_refine_ls_extinction_method none
_refine_ls_goodness_of_fit_ref 1.035
_refine_ls_hydrogen_treatment mixed
_refine_ls_matrix_type full
_refine_ls_number_parameters 267
_refine_ls_number_reflns 3980
_refine_ls_number_restraints 0
_refine_ls_restrained_S_all 1.035
_refine_ls_R_factor_all 0.0606
_refine_ls_R_factor_gt 0.0443
_refine_ls_shift/su_max 0.000
_refine_ls_shift/su_mean 0.000
_refine_ls_structure_factor_coef Fsqd
_refine_ls_weighting_details 'calc w=1/[\s^2^(Fo^2^)+(0.0548P)^2^+0.5546P] where P=(Fo^2^+2Fc^2^)/3'
_refine_ls_weighting_scheme calc
_refine_ls_wR_factor_gt 0.1066
_refine_ls_wR_factor_ref 0.1171
_reflns_number_gt 3193
_reflns_number_total 3980
_reflns_threshold_expression >2sigma(I)
_cod_data_source_file ja0209060_2.cif
_cod_data_source_block cyclosim;compound6
_cod_original_sg_symbol_H-M 'P -1 '
_cod_database_code 4113649

loop_
_symmetry_equiv_pos_as_xyz
'x, y, z'
'-x, -y, -z'

loop_
_atom_site_label
_atom_site_type_symbol
_atom_site_fract_x
_atom_site_fract_y
_atom_site_fract_z
_atom_site_U_iso_or_equiv
_atom_site_adp_type
_atom_site_occupancy
_atom_site_symmetry_multiplicity
_atom_site_calc_flag
_atom_site_refinement_flags
K1 K 0.0000 0.0000 -0.5000 0.0277(2) Uani 1 2 d S
Si1 Si 0.56893(6) 0.39343(7) -0.22513(6) 0.0305(2) Uani 1 1 d .
Si2 Si 0.69864(6) 0.23634(7) 0.00285(6) 0.0322(2) Uani 1 1 d .
O1 O 0.67002(15) 0.27096(16) -0.13989(14) 0.0357(4) Uani 1 1 d .
O2 O 0.05831(15) -0.22432(16) -0.31134(14) 0.0348(4) Uani 1 1 d .
O3 O 0.25329(14) -0.14742(16) -0.48812(14) 0.0320(4) Uani 1 1 d .
O4 O 0.20551(15) 0.10941(16) -0.64426(14) 0.0363(4) Uani 1 1 d .
O5 O 0.0617(2) 0.1491(2) -0.3686(2) 0.0740(7) Uani 1 1 d .
C1 C 0.4127(2) 0.5640(2) -0.11009(19) 0.0268(5) Uani 1 1 d .
C2 C 0.4241(2) 0.4458(2) -0.1421(2) 0.0282(5) Uani 1 1 d .
C3 C 0.3181(2) 0.3678(2) -0.1069(2) 0.0310(5) Uani 1 1 d .
H3 H 0.323(2) 0.283(3) -0.129(2) 0.037 Uiso 1 1 d .
C4 C 0.2117(2) 0.4094(3) -0.0442(2) 0.0328(6) Uani 1 1 d .
H4 H 0.143(3) 0.357(3) -0.025(2) 0.039 Uiso 1 1 d .
C5 C 0.2037(2) 0.5265(2) -0.0140(2) 0.0319(6) Uani 1 1 d .
H5 H 0.128(3) 0.556(2) 0.030(2) 0.038 Uiso 1 1 d .
C6 C 0.3070(2) 0.6087(2) -0.0460(2) 0.0289(5) Uani 1 1 d .
C7 C 0.6619(2) 0.5359(3) -0.2933(2) 0.0427(7) Uani 1 1 d .
H7A H 0.6961 0.5656 -0.2309 0.064 Uiso 1 1 calc R
H7B H 0.6032 0.6093 -0.3443 0.064 Uiso 1 1 calc R
H7C H 0.7352 0.5079 -0.3406 0.064 Uiso 1 1 calc R
C8 C 0.5184(3) 0.3275(3) -0.3432(2) 0.0446(7) Uani 1 1 d .
H8A H 0.5964 0.3027 -0.3872 0.067 Uiso 1 1 calc R
H8B H 0.4579 0.3960 -0.3972 0.067 Uiso 1 1 calc R
H8C H 0.4742 0.2489 -0.3073 0.067 Uiso 1 1 calc R
C9 C 0.5752(3) 0.1311(3) 0.0873(2) 0.0440(7) Uani 1 1 d .
H9A H 0.4868 0.1810 0.0721 0.066 Uiso 1 1 calc R
H9B H 0.5937 0.1066 0.1720 0.066 Uiso 1 1 calc R
H9C H 0.5802 0.0503 0.0622 0.066 Uiso 1 1 calc R
C10 C 0.8653(3) 0.1376(3) 0.0305(3) 0.0478(7) Uani 1 1 d .
H10A H 0.8700 0.0612 -0.0009 0.072 Uiso 1 1 calc R
H10B H 0.8817 0.1060 0.1158 0.072 Uiso 1 1 calc R
H10C H 0.9319 0.1938 -0.0088 0.072 Uiso 1 1 calc R
C11 C 0.1643(2) -0.3148(2) -0.3355(2) 0.0360(6) Uani 1 1 d .
H11A H 0.1391 -0.3514 -0.3980 0.043 Uiso 1 1 calc R
H11B H 0.1865 -0.3897 -0.2634 0.043 Uiso 1 1 calc R
C12 C 0.2807(2) -0.2415(3) -0.3755(2) 0.0362(6) Uani 1 1 d .
H12A H 0.2985 -0.1950 -0.3176 0.043 Uiso 1 1 calc R
H12B H 0.3596 -0.3051 -0.3811 0.043 Uiso 1 1 calc R
C13 C 0.3538(2) -0.0659(2) -0.5271(2) 0.0357(6) Uani 1 1 d .
H13A H 0.4396 -0.1219 -0.5270 0.043 Uiso 1 1 calc R
H13B H 0.3595 -0.0109 -0.4733 0.043 Uiso 1 1 calc R
C14 C 0.3226(2) 0.0220(3) -0.6495(2) 0.0373(6) Uani 1 1 d .
H14A H 0.3960 0.0739 -0.6814 0.045 Uiso 1 1 calc R
H14B H 0.3101 -0.0326 -0.7022 0.045 Uiso 1 1 calc R
C15 C 0.1612(2) 0.1900(3) -0.7577(2) 0.0408(6) Uani 1 1 d .
H15A H 0.1313 0.1342 -0.8026 0.049 Uiso 1 1 calc R
H15B H 0.2339 0.2351 -0.8025 0.049 Uiso 1 1 calc R
C16 C 0.0498(2) 0.2912(3) -0.7419(2) 0.0400(6) Uani 1 1 d .
H16A H 0.0775 0.3417 -0.6909 0.048 Uiso 1 1 calc R
H16B H 0.0237 0.3548 -0.8195 0.048 Uiso 1 1 calc R
C17 C -0.0323(4) 0.2046(4) -0.2982(3) 0.0745(11) Uani 1 1 d .
H17A H -0.0424 0.1392 -0.2201 0.089 Uiso 1 1 calc R
H17B H -0.1189 0.2301 -0.3375 0.089 Uiso 1 1 calc R
C18 C 0.0175(4) 0.3228(5) -0.2841(5) 0.1055(17) Uani 1 1 d .
H18A H 0.0468 0.3060 -0.2019 0.127 Uiso 1 1 calc R
H18B H -0.0522 0.4004 -0.3026 0.127 Uiso 1 1 calc R
C19 C 0.1296(3) 0.3483(3) -0.3677(3) 0.0620(9) Uani 1 1 d .
H19A H 0.1008 0.4129 -0.4441 0.074 Uiso 1 1 calc R
H19B H 0.1993 0.3821 -0.3343 0.074 Uiso 1 1 calc R
C20 C 0.1757(3) 0.2149(3) -0.3816(3) 0.0654(9) Uani 1 1 d .
H20A H 0.2166 0.2227 -0.4606 0.078 Uiso 1 1 calc R
H20B H 0.2414 0.1649 -0.3205 0.078 Uiso 1 1 calc R
H1 H 0.483(2) 0.618(2) -0.1326(19) 0.025(6) Uiso 1 1 d .

loop_
_atom_site_aniso_label
_atom_site_aniso_U_11
_atom_site_aniso_U_22
_atom_site_aniso_U_33
_atom_site_aniso_U_23
_atom_site_aniso_U_13
_atom_site_aniso_U_12
K1 0.0228(4) 0.0275(4) 0.0316(4) -0.0059(3) 0.0017(3) -0.0058(3)
Si1 0.0233(3) 0.0379(4) 0.0316(4) -0.0132(3) 0.0009(3) -0.0016(3)
Si2 0.0262(4) 0.0345(4) 0.0346(4) -0.0113(3) -0.0007(3) 0.0028(3)
O1 0.0312(9) 0.0410(10) 0.0353(10) -0.0161(8) -0.0014(7) 0.0051(8)
O2 0.0277(9) 0.0332(9) 0.0403(10) -0.0049(8) 0.0029(7) -0.0069(7)
O3 0.0241(8) 0.0375(9) 0.0312(9) -0.0035(7) -0.0018(7) -0.0064(7)
O4 0.0292(9) 0.0371(10) 0.0360(10) -0.0014(8) 0.0043(7) -0.0036(8)
O5 0.0723(15) 0.0849(16) 0.0945(18) -0.0641(15) 0.0141(13) -0.0315(13)
C1 0.0190(11) 0.0327(13) 0.0267(12) -0.0064(10) -0.0022(9) -0.0010(10)
C2 0.0217(11) 0.0352(13) 0.0269(12) -0.0087(11) -0.0028(9) -0.0014(10)
C3 0.0284(13) 0.0314(13) 0.0332(14) -0.0082(11) -0.0051(10) -0.0042(11)
C4 0.0240(12) 0.0400(15) 0.0310(13) -0.0025(11) -0.0027(10) -0.0086(11)
C5 0.0230(12) 0.0406(15) 0.0289(13) -0.0066(11) 0.0015(10) -0.0017(11)
C6 0.0241(12) 0.0331(13) 0.0260(12) -0.0047(10) -0.0035(10) 0.0008(10)
C7 0.0300(14) 0.0517(17) 0.0437(16) -0.0112(13) 0.0072(11) -0.0048(12)
C8 0.0343(14) 0.0607(18) 0.0436(16) -0.0256(14) -0.0010(12) 0.0002(13)
C9 0.0474(16) 0.0381(15) 0.0477(17) -0.0130(13) -0.0007(13) -0.0079(13)
C10 0.0387(15) 0.0520(17) 0.0499(17) -0.0184(14) -0.0062(13) 0.0126(13)
C11 0.0347(14) 0.0331(14) 0.0363(14) -0.0053(11) -0.0044(11) -0.0010(11)
C12 0.0274(13) 0.0395(15) 0.0356(14) -0.0027(11) -0.0040(11) -0.0003(11)
C13 0.0231(12) 0.0400(14) 0.0446(15) -0.0123(12) 0.0020(11) -0.0067(11)
C14 0.0244(12) 0.0427(15) 0.0398(15) -0.0051(12) 0.0068(11) -0.0048(11)
C15 0.0352(14) 0.0427(15) 0.0365(15) 0.0020(12) 0.0049(11) -0.0095(12)
C16 0.0334(14) 0.0351(14) 0.0419(15) 0.0043(12) 0.0036(11) -0.0070(12)
C17 0.072(2) 0.103(3) 0.069(2) -0.050(2) 0.0159(19) -0.029(2)
C18 0.052(2) 0.123(4) 0.184(5) -0.113(4) 0.022(3) -0.014(2)
C19 0.063(2) 0.0531(19) 0.072(2) -0.0204(17) -0.0157(17) -0.0047(16)
C20 0.0514(19) 0.076(2) 0.087(3) -0.049(2) 0.0035(17) -0.0145(17)

loop_
_atom_type_symbol
_atom_type_description
_atom_type_scat_dispersion_real
_atom_type_scat_dispersion_imag
_atom_type_scat_source
C C 0.0033 0.0016 'International Tables Vol C Tables 4.2.6.8 and 6.1.1.4'
H H 0.0000 0.0000 'International Tables Vol C Tables 4.2.6.8 and 6.1.1.4'
O O 0.0106 0.0060 'International Tables Vol C Tables 4.2.6.8 and 6.1.1.4'
Si Si 0.0817 0.0704 'International Tables Vol C Tables 4.2.6.8 and 6.1.1.4'
K K 0.2009 0.2494 'International Tables Vol C Tables 4.2.6.8 and 6.1.1.4'

loop_
_geom_angle_atom_site_label_1
_geom_angle_atom_site_label_2
_geom_angle_atom_site_label_3
_geom_angle
_geom_angle_site_symmetry_1
_geom_angle_site_symmetry_3
O5 K1 O5 180.00(10) 2_554 .
O5 K1 O2 90.59(8) 2_554 .
O5 K1 O2 89.41(8) . .
O5 K1 O2 89.41(8) 2_554 2_554
O5 K1 O2 90.59(8) . 2_554
O2 K1 O2 180.0 . 2_554
O5 K1 O4 82.76(7) 2_554 2_554
O5 K1 O4 97.24(7) . 2_554
O2 K1 O4 60.75(5) . 2_554
O2 K1 O4 119.25(5) 2_554 2_554
O5 K1 O4 97.24(7) 2_554 .
O5 K1 O4 82.76(7) . .
O2 K1 O4 119.25(5) . .
O2 K1 O4 60.75(5) 2_554 .
O4 K1 O4 180.0 2_554 .
O5 K1 O3 94.57(7) 2_554 2_554
O5 K1 O3 85.43(7) . 2_554
O2 K1 O3 118.75(5) . 2_554
O2 K1 O3 61.25(5) 2_554 2_554
O4 K1 O3 59.57(5) 2_554 2_554
O4 K1 O3 120.43(5) . 2_554
O5 K1 O3 85.43(7) 2_554 .
O5 K1 O3 94.57(7) . .
O2 K1 O3 61.25(5) . .
O2 K1 O3 118.75(5) 2_554 .
O4 K1 O3 120.43(5) 2_554 .
O4 K1 O3 59.57(5) . .
O3 K1 O3 180.0 2_554 .
O1 Si1 C2 112.12(10) . .
O1 Si1 C8 105.45(11) . .
C2 Si1 C8 110.98(11) . .
O1 Si1 C7 108.54(11) . .
C2 Si1 C7 110.49(12) . .
C8 Si1 C7 109.09(13) . .
O1 Si2 C6 110.58(10) . 2_665
O1 Si2 C9 108.79(11) . .
C6 Si2 C9 111.40(12) 2_665 .
O1 Si2 C10 107.03(11) . .
C6 Si2 C10 110.35(12) 2_665 .
C9 Si2 C10 108.56(14) . .
Si2 O1 Si1 129.22(10) . .
C11 O2 C16 111.27(18) . 2_554
C11 O2 K1 112.98(13) . .
C16 O2 K1 116.22(14) 2_554 .
C13 O3 C12 112.32(17) . .
C13 O3 K1 112.88(13) . .
C12 O3 K1 112.98(13) . .
C15 O4 C14 112.74(18) . .
C15 O4 K1 112.34(13) . .
C14 O4 K1 117.18(13) . .
C17 O5 C20 108.6(2) . .
C17 O5 K1 122.79(19) . .
C20 O5 K1 126.46(18) . .
C6 C1 C2 124.6(2) . .
C6 C1 C1 93.95(16) . 2_665
C2 C1 C1 93.20(16) . 2_665
C6 C1 H1 117.3(13) . .
C2 C1 H1 118.1(13) . .
C1 C1 H1 81.4(13) 2_665 .
C1 C2 C3 116.5(2) . .
C1 C2 Si1 121.61(16) . .
C3 C2 Si1 121.93(18) . .
C1 C2 C6 77.19(13) . 2_665
C3 C2 C6 119.95(15) . 2_665
Si1 C2 C6 74.51(9) . 2_665
C4 C3 C2 120.4(2) . .
C4 C3 H3 121.0(14) . .
C2 C3 H3 118.6(14) . .
C5 C4 C3 121.5(2) . .
C5 C4 H4 120.3(16) . .
C3 C4 H4 118.2(16) . .
C4 C5 C6 120.7(2) . .
C4 C5 H5 121.3(15) . .
C6 C5 H5 118.0(15) . .
C1 C6 C5 116.2(2) . .
C1 C6 Si2 122.10(17) . 2_665
C5 C6 Si2 121.65(18) . 2_665
Si1 C7 H7A 109.5 . .
Si1 C7 H7B 109.5 . .
H7A C7 H7B 109.5 . .
Si1 C7 H7C 109.5 . .
H7A C7 H7C 109.5 . .
H7B C7 H7C 109.5 . .
Si1 C8 H8A 109.5 . .
Si1 C8 H8B 109.5 . .
H8A C8 H8B 109.5 . .
Si1 C8 H8C 109.5 . .
H8A C8 H8C 109.5 . .
H8B C8 H8C 109.5 . .
Si2 C9 H9A 109.5 . .
Si2 C9 H9B 109.5 . .
H9A C9 H9B 109.5 . .
Si2 C9 H9C 109.5 . .
H9A C9 H9C 109.5 . .
H9B C9 H9C 109.5 . .
Si2 C10 H10A 109.5 . .
Si2 C10 H10B 109.5 . .
H10A C10 H10B 109.5 . .
Si2 C10 H10C 109.5 . .
H10A C10 H10C 109.5 . .
H10B C10 H10C 109.5 . .
O2 C11 C12 108.4(2) . .
O2 C11 H11A 110.0 . .
C12 C11 H11A 110.0 . .
O2 C11 H11B 110.0 . .
C12 C11 H11B 110.0 . .
H11A C11 H11B 108.4 . .
O3 C12 C11 108.95(19) . .
O3 C12 H12A 109.9 . .
C11 C12 H12A 109.9 . .
O3 C12 H12B 109.9 . .
C11 C12 H12B 109.9 . .
H12A C12 H12B 108.3 . .
O3 C13 C14 108.80(19) . .
O3 C13 H13A 109.9 . .
C14 C13 H13A 109.9 . .
O3 C13 H13B 109.9 . .
C14 C13 H13B 109.9 . .
H13A C13 H13B 108.3 . .
O4 C14 C13 108.27(19) . .
O4 C14 H14A 110.0 . .
C13 C14 H14A 110.0 . .
O4 C14 H14B 110.0 . .
C13 C14 H14B 110.0 . .
H14A C14 H14B 108.4 . .
O4 C15 C16 108.5(2) . .
O4 C15 H15A 110.0 . .
C16 C15 H15A 110.0 . .
O4 C15 H15B 110.0 . .
C16 C15 H15B 110.0 . .
H15A C15 H15B 108.4 . .
O2 C16 C15 108.8(2) 2_554 .
O2 C16 H16A 109.9 2_554 .
C15 C16 H16A 109.9 . .
O2 C16 H16B 109.9 2_554 .
C15 C16 H16B 109.9 . .
H16A C16 H16B 108.3 . .
O5 C17 C18 106.7(3) . .
O5 C17 H17A 110.4 . .
C18 C17 H17A 110.4 . .
O5 C17 H17B 110.4 . .
C18 C17 H17B 110.4 . .
H17A C17 H17B 108.6 . .
C17 C18 C19 106.6(3) . .
C17 C18 H18A 110.4 . .
C19 C18 H18A 110.4 . .
C17 C18 H18B 110.4 . .
C19 C18 H18B 110.4 . .
H18A C18 H18B 108.6 . .
C20 C19 C18 102.6(3) . .
C20 C19 H19A 111.3 . .
C18 C19 H19A 111.3 . .
C20 C19 H19B 111.3 . .
C18 C19 H19B 111.3 . .
H19A C19 H19B 109.2 . .
O5 C20 C19 105.9(3) . .
O5 C20 H20A 110.6 . .
C19 C20 H20A 110.6 . .
O5 C20 H20B 110.6 . .
C19 C20 H20B 110.6 . .
H20A C20 H20B 108.7 . .

loop_
_geom_bond_atom_site_label_1
_geom_bond_atom_site_label_2
_geom_bond_distance
_geom_bond_site_symmetry_2
K1 O5 2.672(2) 2_554
K1 O5 2.672(2) .
K1 O2 2.7590(18) .
K1 O2 2.7590(18) 2_554
K1 O4 2.8084(17) 2_554
K1 O4 2.8084(17) .
K1 O3 2.8245(19) 2_554
K1 O3 2.8246(19) .
Si1 O1 1.6534(18) .
Si1 C2 1.850(2) .
Si1 C8 1.859(3) .
Si1 C7 1.861(3) .
Si2 O1 1.6514(19) .
Si2 C6 1.852(3) 2_665
Si2 C9 1.864(3) .
Si2 C10 1.865(3) .
O2 C11 1.421(3) .
O2 C16 1.423(3) 2_554
O3 C13 1.413(3) .
O3 C12 1.424(3) .
O4 C15 1.420(3) .
O4 C14 1.420(3) .
O5 C17 1.420(4) .
O5 C20 1.426(4) .
C1 C6 1.399(3) .
C1 C2 1.400(3) .
C1 C1 3.089(4) 2_665
C1 H1 0.97(2) .
C2 C3 1.433(3) .
C2 C6 3.509(3) 2_665
C3 C4 1.383(4) .
C3 H3 1.00(3) .
C4 C5 1.380(4) .
C4 H4 0.94(3) .
C5 C6 1.435(3) .
C5 H5 0.97(3) .
C6 Si2 1.852(3) 2_665
C7 H7A 0.9800 .
C7 H7B 0.9800 .
C7 H7C 0.9800 .
C8 H8A 0.9800 .
C8 H8B 0.9800 .
C8 H8C 0.9800 .
C9 H9A 0.9800 .
C9 H9B 0.9800 .
C9 H9C 0.9800 .
C10 H10A 0.9800 .
C10 H10B 0.9800 .
C10 H10C 0.9800 .
C11 C12 1.500(3) .
C11 H11A 0.9900 .
C11 H11B 0.9900 .
C12 H12A 0.9900 .
C12 H12B 0.9900 .
C13 C14 1.496(4) .
C13 H13A 0.9900 .
C13 H13B 0.9900 .
C14 H14A 0.9900 .
C14 H14B 0.9900 .
C15 C16 1.497(4) .
C15 H15A 0.9900 .
C15 H15B 0.9900 .
C16 O2 1.423(3) 2_554
C16 H16A 0.9900 .
C16 H16B 0.9900 .
C17 C18 1.474(5) .
C17 H17A 0.9900 .
C17 H17B 0.9900 .
C18 C19 1.481(5) .
C18 H18A 0.9900 .
C18 H18B 0.9900 .
C19 C20 1.480(5) .
C19 H19A 0.9900 .
C19 H19B 0.9900 .
C20 H20A 0.9900 .
C20 H20B 0.9900 .
